data_2225732
loop_
_publ_author_name
'Xu, Rui-jun'

_publ_section_title
;
 4-Methylanilinium nitrate
;
_journal_coeditor_code SU2140
_journal_issue 4
_journal_name_full 'Acta Crystallographica Section E'
_journal_page_first o835
_journal_paper_doi 10.1107/S1600536810005441
_journal_volume 66
_journal_year 2010
_chemical_formula_iupac 'C7 H10 N + , N O3 -'
_chemical_formula_moiety 'C7 H10 N + , N O3 -'
_chemical_formula_sum 'C7 H10 N2 O3'
_chemical_formula_weight 170.17
_chemical_name_systematic
;
4-Methylanilinium nitrate
;
_space_group_IT_number 14
_symmetry_cell_setting monoclinic
_symmetry_space_group_name_Hall '-P 2ybc'
_symmetry_space_group_name_H-M 'P 1 21/c 1'
_atom_sites_solution_hydrogens geom
_atom_sites_solution_primary direct
_atom_sites_solution_secondary difmap
_audit_creation_method SHELXL-97
_cell_angle_alpha 90.00
_cell_angle_beta 99.01(3)
_cell_angle_gamma 90.00
_cell_formula_units_Z 4
_cell_length_a 5.6468(11)
_cell_length_b 8.7860(18)
_cell_length_c 17.811(4)
_cell_measurement_reflns_used 3553
_cell_measurement_temperature 298(2)
_cell_measurement_theta_max 27.57
_cell_measurement_theta_min 3.275
_cell_volume 872.7(3)
_computing_cell_refinement 'CrystalClear (Rigaku, 2005)'
_computing_data_collection 'CrystalClear (Rigaku, 2005)'
_computing_data_reduction 'CrystalClear (Rigaku, 2005)'
_computing_molecular_graphics 'SHELXTL (Sheldrick, 2008)'
_computing_publication_material 'PRPKAPPA (Ferguson, 1999)'
_computing_structure_refinement 'SHELXL97 (Sheldrick, 2008)'
_computing_structure_solution 'SHELXS97 (Sheldrick, 2008)'
_diffrn_ambient_temperature 298(2)
_diffrn_detector_area_resol_mean 13.6612
_diffrn_measured_fraction_theta_full 0.998
_diffrn_measured_fraction_theta_max 0.998
_diffrn_measurement_device_type 'Rigaku Mercury2'
_diffrn_measurement_method 'CCD profile fitting'
_diffrn_radiation_monochromator graphite
_diffrn_radiation_source 'fine-focus sealed tube'
_diffrn_radiation_type MoK\a
_diffrn_radiation_wavelength 0.71073
_diffrn_reflns_av_R_equivalents 0.0375
_diffrn_reflns_av_sigmaI/netI 0.0296
_diffrn_reflns_limit_h_max 7
_diffrn_reflns_limit_h_min -7
_diffrn_reflns_limit_k_max 11
_diffrn_reflns_limit_k_min -11
_diffrn_reflns_limit_l_max 23
_diffrn_reflns_limit_l_min -23
_diffrn_reflns_number 8641
_diffrn_reflns_theta_full 27.48
_diffrn_reflns_theta_max 27.48
_diffrn_reflns_theta_min 3.28
_diffrn_standards_decay_% 0
_diffrn_standards_number 0
_exptl_absorpt_coefficient_mu 0.102
_exptl_absorpt_correction_T_max 0.5
_exptl_absorpt_correction_T_min 0.5
_exptl_absorpt_correction_type multi-scan
_exptl_absorpt_process_details '(CrystalClear; Rigaku, 2005)'
_exptl_crystal_colour colourless
_exptl_crystal_density_diffrn 1.295
_exptl_crystal_density_method 'not measured'
_exptl_crystal_description prism
_exptl_crystal_F_000 360
_exptl_crystal_size_max 0.60
_exptl_crystal_size_mid 0.40
_exptl_crystal_size_min 0.40
_refine_diff_density_max 0.243
_refine_diff_density_min -0.262
_refine_ls_extinction_method none
_refine_ls_goodness_of_fit_ref 1.014
_refine_ls_hydrogen_treatment constr
_refine_ls_matrix_type full
_refine_ls_number_parameters 111
_refine_ls_number_reflns 2011
_refine_ls_number_restraints 0
_refine_ls_restrained_S_all 1.014
_refine_ls_R_factor_all 0.0801
_refine_ls_R_factor_gt 0.0566
_refine_ls_shift/su_max 0.000
_refine_ls_shift/su_mean 0.000
_refine_ls_structure_factor_coef Fsqd
_refine_ls_weighting_details 'calc w=1/[\s^2^(Fo^2^)+(0.0752P)^2^+0.2152P] where P=(Fo^2^+2Fc^2^)/3'
_refine_ls_weighting_scheme calc
_refine_ls_wR_factor_gt 0.1415
_refine_ls_wR_factor_ref 0.1562
_reflns_number_gt 1432
_reflns_number_total 2011
_reflns_threshold_expression I>2\s(I)
_cod_data_source_file su2140.cif
_cod_data_source_block I
_cod_original_cell_volume 872.8(3)
_cod_original_sg_symbol_H-M 'P 21/c'
_cod_database_code 2225732
_cod_database_fobs_code 2225732

loop_
_symmetry_equiv_pos_site_id
_symmetry_equiv_pos_as_xyz
1 x,y,z
2 -x,1/2+y,1/2-z
3 -x,-y,-z
4 x,1/2-y,1/2+z

loop_
_atom_site_aniso_label
_atom_site_aniso_U_11
_atom_site_aniso_U_22
_atom_site_aniso_U_33
_atom_site_aniso_U_12
_atom_site_aniso_U_13
_atom_site_aniso_U_23
N1 0.0498(9) 0.0510(9) 0.0537(9) -0.0069(7) 0.0109(7) 0.0010(7)
C1 0.0431(9) 0.0401(9) 0.0470(9) -0.0087(7) 0.0073(7) -0.0034(7)
C2 0.0571(12) 0.0555(12) 0.0831(15) 0.0059(9) 0.0053(11) 0.0088(11)
C3 0.0526(11) 0.0544(11) 0.0700(13) 0.0012(9) 0.0206(9) 0.0022(9)
C4 0.0764(14) 0.0453(10) 0.0553(11) -0.0150(10) -0.0054(10) -0.0008(8)
C5 0.0785(14) 0.0653(13) 0.0467(11) -0.0118(11) 0.0175(10) -0.0070(9)
C6 0.0521(10) 0.0564(11) 0.0555(11) 0.0007(9) 0.0126(8) -0.0059(9)
C7 0.128(2) 0.0688(15) 0.0681(15) -0.0148(15) -0.0194(15) 0.0106(12)
O1 0.0720(10) 0.0797(10) 0.0930(12) 0.0197(8) 0.0244(9) 0.0394(9)
O2 0.0512(8) 0.0811(10) 0.0718(10) 0.0102(7) 0.0143(7) 0.0174(8)
O3 0.0618(9) 0.0937(12) 0.0703(10) -0.0148(8) 0.0253(7) 0.0113(8)
N2 0.0489(8) 0.0516(8) 0.0478(8) -0.0026(7) 0.0098(6) -0.0004(7)

loop_
_atom_site_type_symbol
_atom_site_label
_atom_site_fract_x
_atom_site_fract_y
_atom_site_fract_z
_atom_site_U_iso_or_equiv
_atom_site_thermal_displace_type
_atom_site_calc_flag
_atom_site_refinement_flags
_atom_site_occupancy
N N1 0.3877(3) 0.91687(17) 0.33271(9) 0.0512(5) Uani . . 1.000
C C1 0.4679(3) 0.83868(18) 0.40462(10) 0.0434(5) Uani . . 1.000
C C2 0.6763(3) 0.7554(2) 0.41229(12) 0.0658(8) Uani . . 1.000
C C3 0.7515(4) 0.6808(2) 0.47979(14) 0.0578(7) Uani . . 1.000
C C4 0.6214(4) 0.6858(2) 0.53968(12) 0.0607(7) Uani . . 1.000
C C5 0.4132(4) 0.7703(2) 0.52945(11) 0.0627(7) Uani . . 1.000
C C6 0.3354(3) 0.8472(2) 0.46280(11) 0.0542(6) Uani . . 1.000
C C7 0.7061(5) 0.6011(3) 0.61266(14) 0.0920(10) Uani . . 1.000
O O1 0.9140(3) 0.02956(19) 0.33081(10) 0.0803(6) Uani . . 1.000
O O2 0.6445(2) 0.17377(18) 0.27222(9) 0.0675(5) Uani . . 1.000
O O3 0.9986(3) 0.1724(2) 0.24110(9) 0.0737(6) Uani . . 1.000
N N2 0.8567(3) 0.12615(18) 0.28068(9) 0.0492(5) Uani . . 1.000
H H1A 0.49500 0.98720 0.32520 0.0770 Uiso calc R 1.000
H H1B 0.24690 0.96120 0.33430 0.0770 Uiso calc R 1.000
H H1C 0.37240 0.84980 0.29480 0.0770 Uiso calc R 1.000
H H2 0.76490 0.74950 0.37260 0.0690 Uiso calc R 1.000
H H3 0.89360 0.62550 0.48540 0.0790 Uiso calc R 1.000
H H5 0.32260 0.77550 0.56870 0.0750 Uiso calc R 1.000
H H6 0.19500 0.90420 0.45730 0.0650 Uiso calc R 1.000
H H7A 0.57120 0.55570 0.63080 0.1380 Uiso calc R 1.000
H H7B 0.78420 0.67070 0.65010 0.1380 Uiso calc R 1.000
H H7C 0.81700 0.52300 0.60350 0.1380 Uiso calc R 1.000

loop_
_atom_type_symbol
_atom_type_description
_atom_type_scat_dispersion_real
_atom_type_scat_dispersion_imag
_atom_type_scat_source
C C 0.0033 0.0016 'International Tables Vol C Tables 4.2.6.8 and 6.1.1.4'
H H 0.0000 0.0000 'International Tables Vol C Tables 4.2.6.8 and 6.1.1.4'
N N 0.0061 0.0033 'International Tables Vol C Tables 4.2.6.8 and 6.1.1.4'
O O 0.0106 0.0060 'International Tables Vol C Tables 4.2.6.8 and 6.1.1.4'

loop_
_geom_angle_atom_site_label_1
_geom_angle_atom_site_label_2
_geom_angle_atom_site_label_3
_geom_angle_site_symmetry_1
_geom_angle_site_symmetry_2
_geom_angle_site_symmetry_3
_geom_angle
_geom_angle_publ_flag
H1B N1 H1C . . . 109.00 no
C1 N1 H1B . . . 109.00 no
C1 N1 H1C . . . 109.00 no
C1 N1 H1A . . . 109.00 no
H1A N1 H1C . . . 109.00 no
H1A N1 H1B . . . 109.00 no
O1 N2 O2 . . . 116.86(17) no
O2 N2 O3 . . . 121.45(17) no
O1 N2 O3 . . . 121.70(18) no
C2 C1 C6 . . . 120.92(17) no
N1 C1 C6 . . . 120.37(16) no
N1 C1 C2 . . . 118.71(17) no
C1 C2 C3 . . . 118.85(19) no
C2 C3 C4 . . . 121.9(2) no
C3 C4 C5 . . . 117.31(19) no
C3 C4 C7 . . . 120.8(2) no
C5 C4 C7 . . . 121.9(2) no
C4 C5 C6 . . . 121.92(19) no
C1 C6 C5 . . . 119.10(17) no
C3 C2 H2 . . . 121.00 no
C1 C2 H2 . . . 121.00 no
C4 C3 H3 . . . 119.00 no
C2 C3 H3 . . . 119.00 no
C4 C5 H5 . . . 119.00 no
C6 C5 H5 . . . 119.00 no
C1 C6 H6 . . . 120.00 no
C5 C6 H6 . . . 120.00 no
C4 C7 H7C . . . 109.00 no
H7A C7 H7C . . . 109.00 no
H7B C7 H7C . . . 109.00 no
H7A C7 H7B . . . 109.00 no
C4 C7 H7A . . . 109.00 no
C4 C7 H7B . . . 109.00 no

loop_
_geom_bond_atom_site_label_1
_geom_bond_atom_site_label_2
_geom_bond_site_symmetry_1
_geom_bond_site_symmetry_2
_geom_bond_distance
_geom_bond_publ_flag
O1 N2 . . 1.238(2) no
O2 N2 . . 1.256(2) no
O3 N2 . . 1.217(2) no
N1 C1 . . 1.461(2) no
N1 H1A . . 0.8900 no
N1 H1B . . 0.8900 no
N1 H1C . . 0.8900 no
C1 C6 . . 1.372(3) no
C1 C2 . . 1.374(2) no
C2 C3 . . 1.377(3) no
C3 C4 . . 1.387(3) no
C4 C5 . . 1.378(3) no
C4 C7 . . 1.509(3) no
C5 C6 . . 1.377(3) no
C2 H2 . . 0.9300 no
C3 H3 . . 0.9300 no
C5 H5 . . 0.9300 no
C6 H6 . . 0.9300 no
C7 H7A . . 0.9600 no
C7 H7B . . 0.9600 no
C7 H7C . . 0.9600 no

loop_
_geom_hbond_atom_site_label_D
_geom_hbond_atom_site_label_H
_geom_hbond_atom_site_label_A
_geom_hbond_site_symmetry_A
_geom_hbond_distance_DH
_geom_hbond_distance_HA
_geom_hbond_distance_DA
_geom_hbond_angle_DHA
_geom_hbond_publ_flag
N1 H1A O1 1_565 0.89 2.38 3.138(3) 143 yes
N1 H1A O2 1_565 0.89 2.13 2.975(2) 158 yes
N1 H1B O1 1_465 0.89 1.97 2.848(2) 171 yes
N1 H1C O2 2_655 0.89 1.95 2.825(2) 169 yes

loop_
_geom_torsion_atom_site_label_1
_geom_torsion_atom_site_label_2
_geom_torsion_atom_site_label_3
_geom_torsion_atom_site_label_4
_geom_torsion_site_symmetry_1
_geom_torsion_site_symmetry_2
_geom_torsion_site_symmetry_3
_geom_torsion_site_symmetry_4
_geom_torsion
_geom_torsion_publ_flag
N1 C1 C2 C3 . . . . -179.58(16) no
C6 C1 C2 C3 . . . . -0.4(3) no
N1 C1 C6 C5 . . . . 178.92(16) no
C2 C1 C6 C5 . . . . -0.3(3) no
C1 C2 C3 C4 . . . . 0.9(3) no
C2 C3 C4 C5 . . . . -0.7(3) no
C2 C3 C4 C7 . . . . 179.1(2) no
C3 C4 C5 C6 . . . . 0.0(3) no
C7 C4 C5 C6 . . . . -179.8(2) no
C4 C5 C6 C1 . . . . 0.5(3) no
